data_1502490
loop_
_publ_author_name
'Namitharan, Kayambu'
'Pitchumani, Kasi'

_publ_section_title
;
 Copper(I)-catalyzed three component reaction of sulfonyl azide, alkyne,
 and nitrone cycloaddition/rearrangement cascades: a novel one-step
 synthesis of imidazolidin-4-ones.
;
_journal_issue 21
_journal_name_full 'Organic letters'
_journal_page_first 5728
_journal_page_last 5731
_journal_paper_doi 10.1021/ol202164x
_journal_volume 13
_journal_year 2011
_chemical_formula_moiety 'C27 H20 Cl2 N2 O3 S'
_chemical_formula_sum 'C27 H20 Cl2 N2 O3 S'
_chemical_formula_weight 523.41
_chemical_name_systematic
;
 ?
;
_space_group_IT_number 14
_symmetry_cell_setting monoclinic
_symmetry_space_group_name_Hall '-P 2yn'
_symmetry_space_group_name_H-M 'P 1 21/n 1'
_atom_sites_solution_hydrogens geom
_atom_sites_solution_primary direct
_atom_sites_solution_secondary difmap
_audit_creation_method SHELXL-97
_cell_angle_alpha 90.00
_cell_angle_beta 103.8620(10)
_cell_angle_gamma 90.00
_cell_formula_units_Z 4
_cell_length_a 10.7995(6)
_cell_length_b 13.1022(7)
_cell_length_c 17.6868(8)
_cell_measurement_reflns_used 5322
_cell_measurement_temperature 293(2)
_cell_measurement_theta_max 27.0
_cell_measurement_theta_min 2.0
_cell_volume 2429.7(2)
_computing_cell_refinement APEXII
_computing_data_collection 'APEXII (BRUKER, 2004)'
_computing_data_reduction 'SAINT (BRUKER, 2004)'
_computing_molecular_graphics 'ORTEP3 (Farrugia, 1997)'
_computing_publication_material 'SHELXL-97 (Sheldrick, 2008) and  PLATON  (Spek, 2003)'
_computing_structure_refinement 'SHELXL-97 (Sheldrick, 2008)'
_computing_structure_solution 'SHELXS-97 (Sheldrick, 2008)'
_diffrn_ambient_temperature 293(2)
_diffrn_measured_fraction_theta_full 1.000
_diffrn_measured_fraction_theta_max 0.998
_diffrn_measurement_device_type 'Bruker APEXII CCD area detector diffractometer'
_diffrn_measurement_method '\w and \f scans '
_diffrn_radiation_monochromator graphite
_diffrn_radiation_source 'fine-focus sealed tube'
_diffrn_radiation_type MoK\a
_diffrn_radiation_wavelength 0.71073
_diffrn_reflns_av_R_equivalents 0.0318
_diffrn_reflns_av_sigmaI/netI 0.0273
_diffrn_reflns_limit_h_max 13
_diffrn_reflns_limit_h_min -13
_diffrn_reflns_limit_k_max 16
_diffrn_reflns_limit_k_min -16
_diffrn_reflns_limit_l_max 22
_diffrn_reflns_limit_l_min -22
_diffrn_reflns_number 25433
_diffrn_reflns_theta_full 25.00
_diffrn_reflns_theta_max 27.05
_diffrn_reflns_theta_min 1.96
_diffrn_standards_number 0
_exptl_absorpt_coefficient_mu 0.386
_exptl_absorpt_correction_T_max 0.950
_exptl_absorpt_correction_T_min 0.934
_exptl_absorpt_correction_type multi-scan
_exptl_absorpt_process_details 'SADABS; Sheldrick (1996)'
_exptl_crystal_colour 'white crystalline'
_exptl_crystal_density_diffrn 1.431
_exptl_crystal_density_method 'not measured'
_exptl_crystal_description Block
_exptl_crystal_F_000 1080
_exptl_crystal_size_max 0.25
_exptl_crystal_size_mid 0.22
_exptl_crystal_size_min 0.19
_refine_diff_density_max 0.333
_refine_diff_density_min -0.448
_refine_diff_density_rms 0.082
_refine_ls_extinction_method none
_refine_ls_goodness_of_fit_ref 1.070
_refine_ls_hydrogen_treatment constr
_refine_ls_matrix_type full
_refine_ls_number_parameters 316
_refine_ls_number_reflns 5322
_refine_ls_number_restraints 0
_refine_ls_restrained_S_all 1.070
_refine_ls_R_factor_all 0.0608
_refine_ls_R_factor_gt 0.0415
_refine_ls_shift/su_max 0.000
_refine_ls_shift/su_mean 0.000
_refine_ls_structure_factor_coef Fsqd
_refine_ls_weighting_details 'calc w=1/[\s^2^(Fo^2^)+(0.0707P)^2^+0.6444P] where P=(Fo^2^+2Fc^2^)/3'
_refine_ls_weighting_scheme calc
_refine_ls_wR_factor_gt 0.1176
_refine_ls_wR_factor_ref 0.1348
_reflns_number_gt 4019
_reflns_number_total 5322
_reflns_threshold_expression >2sigma(I)
_cod_data_source_file ol202164x_si_001.cif
_cod_data_source_block final
_cod_depositor_comments
;
The following automatic conversions were performed:

'_symmetry_cell_setting' value 'Monoclinic' changed to 'monoclinic'
according to /home/saulius/struct/CIF-dictionaries/cif_core.dic
dictionary named 'cif_core.dic' version 2.4.1 from 2010-06-29.

Automatic conversion script
Id: cif_fix_values 1715 2011-07-08 13:25:40Z adriana 
;
_cod_original_sg_symbol_H-M P21/n
_cod_database_code 1502490

loop_
_symmetry_equiv_pos_as_xyz
'x, y, z'
'-x+1/2, y+1/2, -z+1/2'
'-x, -y, -z'
'x-1/2, -y-1/2, z-1/2'

loop_
_atom_site_label
_atom_site_type_symbol
_atom_site_fract_x
_atom_site_fract_y
_atom_site_fract_z
_atom_site_U_iso_or_equiv
_atom_site_adp_type
_atom_site_occupancy
_atom_site_symmetry_multiplicity
_atom_site_calc_flag
_atom_site_refinement_flags
C2 C 0.8326(2) -0.0499(3) -0.02967(14) 0.0656(8) Uani 1 1 d .
C3 C 0.8691(3) -0.1019(2) 0.03906(15) 0.0636(7) Uani 1 1 d .
H3 H 0.8830 -0.1719 0.0390 0.076 Uiso 1 1 calc R
C4 C 0.8852(2) -0.04943(19) 0.10892(13) 0.0504(5) Uani 1 1 d .
H4 H 0.9095 -0.0838 0.1562 0.060 Uiso 1 1 calc R
C5 C 0.86474(18) 0.05426(17) 0.10714(11) 0.0396(5) Uani 1 1 d .
C6 C 0.8288(2) 0.1068(2) 0.03745(13) 0.0560(6) Uani 1 1 d .
H6 H 0.8160 0.1770 0.0369 0.067 Uiso 1 1 calc R
C7 C 0.8123(3) 0.0528(3) -0.03129(14) 0.0721(9) Uani 1 1 d .
H7 H 0.7873 0.0866 -0.0788 0.087 Uiso 1 1 calc R
C22 C 0.7184(2) 0.02485(16) 0.25912(11) 0.0396(5) Uani 1 1 d .
C21 C 0.6018(2) 0.05207(16) 0.28789(11) 0.0399(5) Uani 1 1 d .
H21 H 0.5306 0.0074 0.2635 0.048 Uiso 1 1 calc R
C8 C 0.65535(18) 0.19208(15) 0.21091(10) 0.0328(4) Uani 1 1 d .
H8 H 0.6937 0.2578 0.2301 0.039 Uiso 1 1 calc R
C9 C 0.59042(18) 0.19991(15) 0.12498(10) 0.0328(4) Uani 1 1 d .
C10 C 0.51469(19) 0.12132(16) 0.08745(11) 0.0398(5) Uani 1 1 d .
H10 H 0.4973 0.0659 0.1161 0.048 Uiso 1 1 calc R
C11 C 0.4646(2) 0.12423(18) 0.00789(12) 0.0441(5) Uani 1 1 d .
H11 H 0.4129 0.0715 -0.0170 0.053 Uiso 1 1 calc R
C12 C 0.4919(2) 0.20600(18) -0.03411(12) 0.0438(5) Uani 1 1 d .
C13 C 0.5626(2) 0.28701(18) 0.00200(12) 0.0495(6) Uani 1 1 d .
H13 H 0.5772 0.3433 -0.0267 0.059 Uiso 1 1 calc R
C14 C 0.6120(2) 0.28368(17) 0.08198(12) 0.0428(5) Uani 1 1 d .
H14 H 0.6601 0.3382 0.1070 0.051 Uiso 1 1 calc R
C15 C 0.46295(18) 0.20671(16) 0.26480(10) 0.0358(4) Uani 1 1 d .
C16 C 0.4382(2) 0.30541(17) 0.23534(12) 0.0422(5) Uani 1 1 d .
H16 H 0.4965 0.3380 0.2125 0.051 Uiso 1 1 calc R
C17 C 0.3274(2) 0.3546(2) 0.24005(14) 0.0525(6) Uani 1 1 d .
H17 H 0.3121 0.4207 0.2207 0.063 Uiso 1 1 calc R
C18 C 0.2389(2) 0.3071(2) 0.27310(14) 0.0570(6) Uani 1 1 d .
H18 H 0.1638 0.3404 0.2753 0.068 Uiso 1 1 calc R
C19 C 0.2630(2) 0.2108(2) 0.30250(14) 0.0541(6) Uani 1 1 d .
H19 H 0.2040 0.1788 0.3252 0.065 Uiso 1 1 calc R
C20 C 0.3737(2) 0.16025(19) 0.29905(12) 0.0456(5) Uani 1 1 d .
H20 H 0.3888 0.0949 0.3197 0.055 Uiso 1 1 calc R
C23 C 0.6334(2) 0.03878(16) 0.37642(11) 0.0395(5) Uani 1 1 d .
C24 C 0.5987(3) -0.04922(18) 0.40808(14) 0.0545(6) Uani 1 1 d .
H24 H 0.5508 -0.0986 0.3761 0.065 Uiso 1 1 calc R
C25 C 0.6353(3) -0.0643(2) 0.48816(15) 0.0684(8) Uani 1 1 d .
H25 H 0.6111 -0.1236 0.5098 0.082 Uiso 1 1 calc R
C26 C 0.7063(3) 0.0071(3) 0.53481(15) 0.0766(9) Uani 1 1 d .
H26 H 0.7319 -0.0039 0.5882 0.092 Uiso 1 1 calc R
C27 C 0.7403(3) 0.0953(3) 0.50357(16) 0.0796(9) Uani 1 1 d .
H27 H 0.7878 0.1444 0.5359 0.096 Uiso 1 1 calc R
C28 C 0.7042(3) 0.1115(2) 0.42384(14) 0.0633(7) Uani 1 1 d .
H28 H 0.7278 0.1713 0.4026 0.076 Uiso 1 1 calc R
N1 N 0.75419(15) 0.11138(12) 0.22460(9) 0.0347(4) Uani 1 1 d .
N2 N 0.57510(16) 0.15565(13) 0.26068(9) 0.0394(4) Uani 1 1 d .
O1 O 0.98550(14) 0.07032(13) 0.25190(8) 0.0492(4) Uani 1 1 d .
O2 O 0.90018(15) 0.22743(12) 0.18056(10) 0.0510(4) Uani 1 1 d .
O3 O 0.77213(16) -0.05623(12) 0.26589(9) 0.0531(4) Uani 1 1 d .
Cl1 Cl 0.80973(8) -0.11588(9) -0.11654(5) 0.1121(4) Uani 1 1 d .
Cl2 Cl 0.43722(7) 0.20431(6) -0.13482(3) 0.0684(2) Uani 1 1 d .
S1 S 0.89069(5) 0.12184(4) 0.19542(3) 0.03768(15) Uani 1 1 d .

loop_
_atom_site_aniso_label
_atom_site_aniso_U_11
_atom_site_aniso_U_22
_atom_site_aniso_U_33
_atom_site_aniso_U_23
_atom_site_aniso_U_13
_atom_site_aniso_U_12
C2 0.0434(13) 0.116(3) 0.0430(13) -0.0273(15) 0.0207(10) -0.0227(15)
C3 0.0638(16) 0.0719(18) 0.0598(15) -0.0248(13) 0.0238(12) -0.0162(13)
C4 0.0555(14) 0.0561(15) 0.0418(11) -0.0055(10) 0.0162(10) -0.0012(11)
C5 0.0333(10) 0.0541(13) 0.0337(9) -0.0022(9) 0.0124(8) -0.0006(9)
C6 0.0535(14) 0.0774(18) 0.0402(11) 0.0108(11) 0.0172(10) 0.0092(12)
C7 0.0574(16) 0.128(3) 0.0325(11) 0.0057(15) 0.0136(10) -0.0027(17)
C22 0.0501(12) 0.0389(12) 0.0304(9) 0.0005(8) 0.0107(8) 0.0010(9)
C21 0.0445(11) 0.0410(12) 0.0358(10) 0.0015(8) 0.0127(8) -0.0016(9)
C8 0.0353(10) 0.0352(10) 0.0290(9) 0.0003(7) 0.0099(7) 0.0005(8)
C9 0.0332(10) 0.0370(10) 0.0296(9) 0.0007(7) 0.0101(7) 0.0005(8)
C10 0.0417(11) 0.0399(11) 0.0388(10) 0.0025(8) 0.0114(8) -0.0062(9)
C11 0.0409(12) 0.0479(12) 0.0410(11) -0.0060(9) 0.0051(9) -0.0033(9)
C12 0.0402(11) 0.0576(14) 0.0319(9) 0.0031(9) 0.0055(8) 0.0080(10)
C13 0.0570(14) 0.0504(14) 0.0408(11) 0.0134(10) 0.0112(10) -0.0023(11)
C14 0.0483(12) 0.0409(12) 0.0388(10) 0.0035(9) 0.0094(9) -0.0060(9)
C15 0.0364(10) 0.0448(12) 0.0264(8) -0.0033(8) 0.0081(7) 0.0004(8)
C16 0.0431(12) 0.0459(12) 0.0378(10) -0.0007(9) 0.0102(8) 0.0030(9)
C17 0.0516(14) 0.0551(14) 0.0500(12) 0.0024(11) 0.0107(10) 0.0135(11)
C18 0.0412(13) 0.0748(18) 0.0545(14) -0.0071(12) 0.0105(10) 0.0130(12)
C19 0.0409(12) 0.0766(18) 0.0475(12) -0.0041(12) 0.0159(10) -0.0032(12)
C20 0.0430(12) 0.0549(14) 0.0408(11) -0.0002(9) 0.0139(9) -0.0025(10)
C23 0.0454(11) 0.0411(11) 0.0359(10) 0.0054(8) 0.0173(8) 0.0042(9)
C24 0.0749(17) 0.0426(13) 0.0535(13) 0.0049(10) 0.0304(12) 0.0050(12)
C25 0.098(2) 0.0637(17) 0.0533(14) 0.0222(13) 0.0370(15) 0.0181(16)
C26 0.096(2) 0.098(2) 0.0388(13) 0.0173(15) 0.0235(14) 0.0182(19)
C27 0.088(2) 0.103(2) 0.0457(14) -0.0045(15) 0.0118(14) -0.0207(18)
C28 0.0755(18) 0.0698(18) 0.0444(12) 0.0020(12) 0.0140(12) -0.0187(14)
N1 0.0369(9) 0.0365(9) 0.0324(8) 0.0027(6) 0.0113(6) 0.0035(7)
N2 0.0435(10) 0.0418(10) 0.0380(9) 0.0088(7) 0.0199(7) 0.0062(8)
O1 0.0398(8) 0.0630(10) 0.0411(8) -0.0051(7) 0.0020(6) 0.0091(7)
O2 0.0484(9) 0.0454(9) 0.0628(10) -0.0005(7) 0.0206(7) -0.0068(7)
O3 0.0680(11) 0.0413(9) 0.0557(9) 0.0078(7) 0.0258(8) 0.0116(8)
Cl1 0.0851(6) 0.1972(12) 0.0637(5) -0.0708(6) 0.0366(4) -0.0567(6)
Cl2 0.0737(4) 0.0939(5) 0.0322(3) 0.0039(3) 0.0023(3) 0.0134(4)
S1 0.0339(3) 0.0444(3) 0.0350(3) -0.0022(2) 0.00863(19) -0.0002(2)

loop_
_atom_type_symbol
_atom_type_description
_atom_type_scat_dispersion_real
_atom_type_scat_dispersion_imag
_atom_type_scat_source
C C 0.0033 0.0016 'International Tables Vol C Tables 4.2.6.8 and 6.1.1.4'
H H 0.0000 0.0000 'International Tables Vol C Tables 4.2.6.8 and 6.1.1.4'
N N 0.0061 0.0033 'International Tables Vol C Tables 4.2.6.8 and 6.1.1.4'
O O 0.0106 0.0060 'International Tables Vol C Tables 4.2.6.8 and 6.1.1.4'
Cl Cl 0.1484 0.1585 'International Tables Vol C Tables 4.2.6.8 and 6.1.1.4'
S S 0.1246 0.1234 'International Tables Vol C Tables 4.2.6.8 and 6.1.1.4'

loop_
_geom_angle_atom_site_label_1
_geom_angle_atom_site_label_2
_geom_angle_atom_site_label_3
_geom_angle
C7 C2 C3 121.4(2)
C7 C2 Cl1 119.2(2)
C3 C2 Cl1 119.4(3)
C2 C3 C4 119.6(3)
C2 C3 H3 120.2
C4 C3 H3 120.2
C5 C4 C3 118.9(2)
C5 C4 H4 120.5
C3 C4 H4 120.5
C4 C5 C6 121.4(2)
C4 C5 S1 119.11(16)
C6 C5 S1 119.45(19)
C7 C6 C5 118.6(3)
C7 C6 H6 120.7
C5 C6 H6 120.7
C2 C7 C6 120.1(2)
C2 C7 H7 120.0
C6 C7 H7 120.0
O3 C22 N1 125.98(19)
O3 C22 C21 126.64(19)
N1 C22 C21 107.36(17)
N2 C21 C22 103.04(16)
N2 C21 C23 115.16(17)
C22 C21 C23 108.59(16)
N2 C21 H21 109.9
C22 C21 H21 109.9
C23 C21 H21 109.9
N2 C8 N1 100.21(14)
N2 C8 C9 115.39(16)
N1 C8 C9 110.75(15)
N2 C8 H8 110.0
N1 C8 H8 110.0
C9 C8 H8 110.0
C10 C9 C14 118.97(18)
C10 C9 C8 120.61(17)
C14 C9 C8 120.32(17)
C11 C10 C9 120.73(19)
C11 C10 H10 119.6
C9 C10 H10 119.6
C12 C11 C10 119.3(2)
C12 C11 H11 120.4
C10 C11 H11 120.4
C13 C12 C11 121.23(19)
C13 C12 Cl2 120.09(17)
C11 C12 Cl2 118.67(17)
C12 C13 C14 119.0(2)
C12 C13 H13 120.5
C14 C13 H13 120.5
C9 C14 C13 120.7(2)
C9 C14 H14 119.7
C13 C14 H14 119.7
C20 C15 C16 118.42(19)
C20 C15 N2 120.68(19)
C16 C15 N2 120.90(18)
C17 C16 C15 120.1(2)
C17 C16 H16 119.9
C15 C16 H16 119.9
C16 C17 C18 120.8(2)
C16 C17 H17 119.6
C18 C17 H17 119.6
C19 C18 C17 119.3(2)
C19 C18 H18 120.4
C17 C18 H18 120.4
C18 C19 C20 120.9(2)
C18 C19 H19 119.5
C20 C19 H19 119.5
C19 C20 C15 120.4(2)
C19 C20 H20 119.8
C15 C20 H20 119.8
C24 C23 C28 120.0(2)
C24 C23 C21 119.8(2)
C28 C23 C21 120.01(19)
C23 C24 C25 119.8(3)
C23 C24 H24 120.1
C25 C24 H24 120.1
C26 C25 C24 120.2(3)
C26 C25 H25 119.9
C24 C25 H25 119.9
C25 C26 C27 120.3(2)
C25 C26 H26 119.9
C27 C26 H26 119.9
C26 C27 C28 120.2(3)
C26 C27 H27 119.9
C28 C27 H27 119.9
C23 C28 C27 119.6(3)
C23 C28 H28 120.2
C27 C28 H28 120.2
C22 N1 C8 112.95(16)
C22 N1 S1 124.05(14)
C8 N1 S1 122.87(13)
C15 N2 C21 122.49(16)
C15 N2 C8 121.48(16)
C21 N2 C8 114.13(16)
O2 S1 O1 121.56(10)
O2 S1 N1 104.15(9)
O1 S1 N1 106.46(9)
O2 S1 C5 109.29(10)
O1 S1 C5 108.69(10)
N1 S1 C5 105.47(9)

loop_
_geom_bond_atom_site_label_1
_geom_bond_atom_site_label_2
_geom_bond_distance
C2 C7 1.363(5)
C2 C3 1.366(4)
C2 Cl1 1.728(2)
C3 C4 1.388(3)
C3 H3 0.9300
C4 C5 1.376(3)
C4 H4 0.9300
C5 C6 1.384(3)
C5 S1 1.758(2)
C6 C7 1.381(4)
C6 H6 0.9300
C7 H7 0.9300
C22 O3 1.203(2)
C22 N1 1.386(3)
C22 C21 1.509(3)
C21 N2 1.446(3)
C21 C23 1.531(3)
C21 H21 0.9800
C8 N2 1.456(2)
C8 N1 1.481(2)
C8 C9 1.517(2)
C8 H8 0.9800
C9 C10 1.382(3)
C9 C14 1.386(3)
C10 C11 1.382(3)
C10 H10 0.9300
C11 C12 1.375(3)
C11 H11 0.9300
C12 C13 1.373(3)
C12 Cl2 1.737(2)
C13 C14 1.388(3)
C13 H13 0.9300
C14 H14 0.9300
C15 C20 1.395(3)
C15 C16 1.396(3)
C15 N2 1.401(3)
C16 C17 1.379(3)
C16 H16 0.9300
C17 C18 1.382(4)
C17 H17 0.9300
C18 C19 1.366(4)
C18 H18 0.9300
C19 C20 1.381(3)
C19 H19 0.9300
C20 H20 0.9300
C23 C24 1.373(3)
C23 C28 1.375(3)
C24 C25 1.390(3)
C24 H24 0.9300
C25 C26 1.357(4)
C25 H25 0.9300
C26 C27 1.368(4)
C26 H26 0.9300
C27 C28 1.387(3)
C27 H27 0.9300
C28 H28 0.9300
N1 S1 1.6802(17)
O1 S1 1.4184(15)
O2 S1 1.4165(17)

loop_
_geom_torsion_atom_site_label_1
_geom_torsion_atom_site_label_2
_geom_torsion_atom_site_label_3
_geom_torsion_atom_site_label_4
_geom_torsion
C7 C2 C3 C4 0.4(4)
Cl1 C2 C3 C4 -178.85(19)
C2 C3 C4 C5 -0.4(4)
C3 C4 C5 C6 -0.1(3)
C3 C4 C5 S1 -177.71(18)
C4 C5 C6 C7 0.6(3)
S1 C5 C6 C7 178.22(18)
C3 C2 C7 C6 0.1(4)
Cl1 C2 C7 C6 179.38(19)
C5 C6 C7 C2 -0.6(4)
O3 C22 C21 N2 -177.1(2)
N1 C22 C21 N2 4.1(2)
O3 C22 C21 C23 60.3(3)
N1 C22 C21 C23 -118.47(18)
N2 C8 C9 C10 -45.8(3)
N1 C8 C9 C10 67.1(2)
N2 C8 C9 C14 137.79(19)
N1 C8 C9 C14 -109.3(2)
C14 C9 C10 C11 2.1(3)
C8 C9 C10 C11 -174.28(19)
C9 C10 C11 C12 0.7(3)
C10 C11 C12 C13 -3.3(3)
C10 C11 C12 Cl2 175.63(17)
C11 C12 C13 C14 3.0(3)
Cl2 C12 C13 C14 -175.95(18)
C10 C9 C14 C13 -2.5(3)
C8 C9 C14 C13 173.95(19)
C12 C13 C14 C9 0.0(3)
C20 C15 C16 C17 -0.3(3)
N2 C15 C16 C17 -179.85(19)
C15 C16 C17 C18 -0.6(3)
C16 C17 C18 C19 1.1(4)
C17 C18 C19 C20 -0.5(4)
C18 C19 C20 C15 -0.4(3)
C16 C15 C20 C19 0.9(3)
N2 C15 C20 C19 -179.62(19)
N2 C21 C23 C24 147.3(2)
C22 C21 C23 C24 -97.8(2)
N2 C21 C23 C28 -37.4(3)
C22 C21 C23 C28 77.5(3)
C28 C23 C24 C25 0.1(4)
C21 C23 C24 C25 175.4(2)
C23 C24 C25 C26 -0.7(4)
C24 C25 C26 C27 1.2(5)
C25 C26 C27 C28 -1.0(5)
C24 C23 C28 C27 0.1(4)
C21 C23 C28 C27 -175.3(2)
C26 C27 C28 C23 0.4(5)
O3 C22 N1 C8 168.35(19)
C21 C22 N1 C8 -12.8(2)
O3 C22 N1 S1 -7.7(3)
C21 C22 N1 S1 171.12(13)
N2 C8 N1 C22 15.56(19)
C9 C8 N1 C22 -106.72(18)
N2 C8 N1 S1 -168.34(13)
C9 C8 N1 S1 69.38(19)
C20 C15 N2 C21 2.9(3)
C16 C15 N2 C21 -177.62(18)
C20 C15 N2 C8 166.26(18)
C16 C15 N2 C8 -14.2(3)
C22 C21 N2 C15 170.57(17)
C23 C21 N2 C15 -71.4(2)
C22 C21 N2 C8 6.1(2)
C23 C21 N2 C8 124.11(18)
N1 C8 N2 C15 -177.49(16)
C9 C8 N2 C15 -58.6(2)
N1 C8 N2 C21 -12.8(2)
C9 C8 N2 C21 106.14(19)
C22 N1 S1 O2 -167.41(15)
C8 N1 S1 O2 16.92(17)
C22 N1 S1 O1 -37.82(18)
C8 N1 S1 O1 146.51(14)
C22 N1 S1 C5 77.55(17)
C8 N1 S1 C5 -98.12(16)
C4 C5 S1 O2 163.26(17)
C6 C5 S1 O2 -14.4(2)
C4 C5 S1 O1 28.5(2)
C6 C5 S1 O1 -149.11(17)
C4 C5 S1 N1 -85.29(18)
C6 C5 S1 N1 97.07(18)
